data_1537490
loop_
_publ_author_name
'Juza, R.'
'Heners, J.'

_publ_section_title
;
 Ueber Nitridhalogenide des Titans und Zirkons
;
_journal_name_full 'Zeitschrift fuer Anorganische und Allgemeine Chemie'
_journal_page_first 159
_journal_page_last 172
_journal_volume 332
_journal_year 1964
_chemical_formula_sum 'Cl N Ti'
_chemical_name_systematic 'Ti N Cl'
_space_group_IT_number 59
_symmetry_space_group_name_Hall 'P 2 2ab -1ab'
_symmetry_space_group_name_H-M 'P m m n :1'
_cell_angle_alpha 90
_cell_angle_beta 90
_cell_angle_gamma 90
_cell_formula_units_Z 2
_cell_length_a 3.937
_cell_length_b 3.258
_cell_length_c 7.803
_cell_volume 100.087
_citation_journal_id_ASTM ZAACAB
_cod_data_source_file Juza_ZAACAB_1964_1844.cif
_cod_data_source_block Cl1N1Ti1
_cod_original_cell_volume 100.0871
_cod_original_sg_symbol_Hall '-P 2ab 2a (x-1/4,y-1/4,z)'
_cod_original_formula_sum 'Cl1 N1 Ti1'
_cod_database_code 1537490

loop_
_symmetry_equiv_pos_as_xyz
x,y,z
-x,-y,z
x+1/2,-y+1/2,-z
-x+1/2,y+1/2,-z
-x+1/2,-y+1/2,-z
x+1/2,y+1/2,-z
-x,y,z
x,-y,z

loop_
_atom_site_label
_atom_site_type_symbol
_atom_site_fract_x
_atom_site_fract_y
_atom_site_fract_z
_atom_site_occupancy
_atom_site_U_iso_or_equiv
Cl1 Cl-1 0 0 0.33 1 0.0
N1 N-3 0 0 0.95 1 0.0
Ti1 Ti+4 0 0.5 0.1 1 0.0
